data_1550140
loop_
_publ_author_name
'Mayder, Don M.'
'Thompson, Kyle A.'
'Christopherson, Cheyenne J.'
'Paisley, Nathan R.'
'Hudson, Zachary M.'

_publ_section_title
;
 An efficient room-temperature synthesis of highly phosphorescent styrenic
 Pt(ii) complexes and their polymerization by ATRP
;
_journal_issue 45
_journal_name_full 'Polymer Chemistry'
_journal_page_first 5418
_journal_paper_doi 10.1039/C8PY01337C
_journal_volume 9
_journal_year 2018
_chemical_absolute_configuration ad
_chemical_formula_moiety 'C25 H21 F2 N O2 Pt'
_chemical_formula_sum 'C25 H21 F2 N O2 Pt'
_chemical_formula_weight 600.52
_space_group_crystal_system orthorhombic
_space_group_IT_number 33
_space_group_name_Hall 'P 2c -2n'
_space_group_name_H-M_alt 'P n a 21'
_symmetry_space_group_name_Hall 'P 2c -2n'
_symmetry_space_group_name_H-M 'P n a 21'
_atom_sites_solution_hydrogens geom
_atom_sites_solution_primary dual
_audit_creation_date 2018-04-09
_audit_creation_method
;
Olex2 1.2
(compiled 2018.04.03 svn.r3497 for OlexSys, GUI svn.r5486)
;
_audit_update_record
;
2018-09-12 deposited with the CCDC.
2018-10-22 downloaded from the CCDC.
;
_cell_angle_alpha 90
_cell_angle_beta 90
_cell_angle_gamma 90
_cell_formula_units_Z 4
_cell_length_a 27.0937(13)
_cell_length_b 11.3331(6)
_cell_length_c 6.7354(3)
_cell_measurement_reflns_used 8147
_cell_measurement_temperature 90(2)
_cell_measurement_theta_max 30.33
_cell_measurement_theta_min 2.34
_cell_volume 2068.14(17)
_computing_cell_refinement 'SAINT V8.38A (?, 2016)'
_computing_data_reduction 'SAINT V8.38A (?, 2016)'
_computing_molecular_graphics 'Olex2 (Dolomanov et al., 2009)'
_computing_publication_material 'Olex2 (Dolomanov et al., 2009)'
_computing_structure_refinement 'XL (Sheldrick, 2008)'
_computing_structure_solution 'XT (Sheldrick, 2015)'
_diffrn_ambient_temperature 90(2)
_diffrn_detector 'Bruker APEX2 area detector'
_diffrn_detector_area_resol_mean 7.9
_diffrn_detector_type 'CCD area detector'
_diffrn_measured_fraction_theta_full 1.000
_diffrn_measured_fraction_theta_max 0.992
_diffrn_measurement_device 'Bruker D8 Kappa diffractometer'
_diffrn_measurement_device_type 'Bruker APEX II area detector'
_diffrn_measurement_method '\w and \f scans'
_diffrn_radiation_monochromator 'TRIUMPH curved-crystal'
_diffrn_radiation_probe x-ray
_diffrn_radiation_type MoK\a
_diffrn_radiation_wavelength 0.71073
_diffrn_reflns_av_R_equivalents 0.0704
_diffrn_reflns_av_unetI/netI 0.0835
_diffrn_reflns_Laue_measured_fraction_full 1.000
_diffrn_reflns_Laue_measured_fraction_max 0.992
_diffrn_reflns_limit_h_max 37
_diffrn_reflns_limit_h_min -38
_diffrn_reflns_limit_k_max 16
_diffrn_reflns_limit_k_min -16
_diffrn_reflns_limit_l_max 9
_diffrn_reflns_limit_l_min -9
_diffrn_reflns_number 23144
_diffrn_reflns_point_group_measured_fraction_full 0.970
_diffrn_reflns_point_group_measured_fraction_max 0.930
_diffrn_reflns_theta_full 25.242
_diffrn_reflns_theta_max 30.559
_diffrn_reflns_theta_min 1.503
_diffrn_source 'sealed X-ray tube'
_diffrn_source_type 'Incoatec I\ms'
_diffrn_standards_number 0
_exptl_absorpt_coefficient_mu 6.825
_exptl_absorpt_correction_T_max 0.872
_exptl_absorpt_correction_T_min 0.646
_exptl_absorpt_correction_type multi-scan
_exptl_absorpt_process_details
'SADABS-2016/2 (Bruker,2016/2) was used for absorption correction. wR2(int) was 0.0846 before and 0.0602 after correction. The Ratio of minimum to maximum transmission is 0.7409. The \l/2 correction factor is Not present.'
_exptl_crystal_colour green
_exptl_crystal_colour_primary green
_exptl_crystal_density_diffrn 1.929
_exptl_crystal_description needle
_exptl_crystal_F_000 1160
_exptl_crystal_recrystallization_method
'The material was recrystallised from a mixture of DCM and hexane by slow evaporation'
_exptl_crystal_size_max 0.24
_exptl_crystal_size_mid 0.03
_exptl_crystal_size_min 0.02
_refine_diff_density_max 1.477
_refine_diff_density_min -2.987
_refine_diff_density_rms 0.187
_refine_ls_abs_structure_details
;
 Flack x determined using 1470 quotients [(I+)-(I-)]/[(I+)+(I-)]
 (Parsons, Flack and Wagner, Acta Cryst. B69 (2013) 249-259).
;
_refine_ls_abs_structure_Flack 0.013(10)
_refine_ls_extinction_method none
_refine_ls_goodness_of_fit_ref 1.011
_refine_ls_hydrogen_treatment constr
_refine_ls_matrix_type full
_refine_ls_number_parameters 282
_refine_ls_number_reflns 5898
_refine_ls_number_restraints 255
_refine_ls_restrained_S_all 0.991
_refine_ls_R_factor_all 0.0686
_refine_ls_R_factor_gt 0.0393
_refine_ls_shift/su_max 0.005
_refine_ls_shift/su_mean 0.000
_refine_ls_structure_factor_coef Fsqd
_refine_ls_weighting_details 'w=1/[\s^2^(Fo^2^)+(0.0125P)^2^] where P=(Fo^2^+2Fc^2^)/3'
_refine_ls_weighting_scheme calc
_refine_ls_wR_factor_gt 0.0552
_refine_ls_wR_factor_ref 0.0604
_reflns_Friedel_coverage 0.738
_reflns_Friedel_fraction_full 0.933
_reflns_Friedel_fraction_max 0.857
_reflns_number_gt 4427
_reflns_number_total 5898
_reflns_threshold_expression 'I > 2\s(I)'
_cod_data_source_file c8py01337c2.cif
_cod_data_source_block zh014
_cod_depositor_comments 'Adding full bibliography for 1550139--1550142.cif.'
_cod_database_code 1550140
_shelx_shelxl_version_number 2018/1
_shelx_space_group_comment
;
The symmetry employed for this shelxl refinement is uniquely defined
by the following loop, which should always be used as a source of
symmetry information in preference to the above space-group names.
They are only intended as comments.
;
_shelx_estimated_absorpt_t_max 0.876
_shelx_estimated_absorpt_t_min 0.291
_olex2_refinement_description
;
1. Fixed Uiso
 At 1.2 times of:
  All C(H) groups, All C(H,H) groups
 At 1.5 times of:
  All C(H,H,H) groups
2. Rigid body (RIGU) restrains
 All non-hydrogen atoms
 with sigma for 1-2 distances of 0.004 and sigma for 1-3 distances of 0.004
3.a Secondary CH2 refined with riding coordinates:
 C17(H17A,H17B)
3.b Aromatic/amide H refined with riding coordinates:
 C1(H1), C2(H2), C3(H3), C4(H4), C8(H8), C10(H10), C19(H19), C20(H20),
 C22(H22), C23(H23), C24(H24)
3.c X=CH2 refined with riding coordinates:
 C25(H25A,H25B)
3.d Idealised Me refined as rotating group:
 C12(H12A,H12B,H12C), C16(H16A,H16B,H16C)
;
_olex2_date_sample_data_collection 2018-04-05
_olex2_date_sample_submission 2018-03-28
_olex2_diffrn_ambient_temperature_device 'Oxford Cryosystems'
_olex2_exptl_crystal_mounting_method 'The crystal was mounted on a mylar loop in oil'
_olex2_submission_original_sample_id DMM-I-30
_olex2_submission_special_instructions 'No special instructions were received'

loop_
_space_group_symop_operation_xyz
'x, y, z'
'-x, -y, z+1/2'
'x+1/2, -y+1/2, z'
'-x+1/2, y+1/2, z+1/2'

loop_
_atom_site_label
_atom_site_type_symbol
_atom_site_fract_x
_atom_site_fract_y
_atom_site_fract_z
_atom_site_U_iso_or_equiv
_atom_site_adp_type
_atom_site_occupancy
_atom_site_site_symmetry_order
_atom_site_calc_flag
_atom_site_refinement_flags_posn
_atom_site_refinement_flags_adp
Pt1 Pt 0.78562(2) 0.32045(2) 0.51396(10) 0.01087(6) Uani 1 1 d . U
F1 F 0.95025(17) 0.3776(5) 0.1225(8) 0.0277(13) Uani 1 1 d . U
F2 F 0.94129(17) 0.5800(5) 0.7273(8) 0.0269(13) Uani 1 1 d . U
O2 O 0.71643(16) 0.2434(4) 0.519(2) 0.0144(10) Uani 1 1 d . U
O1 O 0.77029(18) 0.4039(5) 0.7662(8) 0.0136(12) Uani 1 1 d . U
N1 N 0.8063(2) 0.2454(6) 0.2609(10) 0.0109(13) Uani 1 1 d . U
C0aa C 0.7787(3) 0.1659(7) 0.1609(11) 0.0136(16) Uani 1 1 d . U
H1 H 0.747814 0.142883 0.215216 0.016 Uiso 1 1 calc R .
C2 C 0.7935(2) 0.1166(7) -0.0172(16) 0.015(2) Uani 1 1 d . U
H2 H 0.773422 0.060176 -0.083143 0.018 Uiso 1 1 calc R .
C3 C 0.8380(3) 0.1514(8) -0.0967(12) 0.0190(19) Uani 1 1 d . U
H3 H 0.848844 0.121592 -0.221095 0.023 Uiso 1 1 calc R .
C4 C 0.8673(2) 0.2328(6) 0.012(3) 0.0181(13) Uani 1 1 d . U
H4 H 0.898734 0.254931 -0.038530 0.022 Uiso 1 1 calc R .
C5 C 0.8516(3) 0.2793(7) 0.1839(11) 0.0108(15) Uani 1 1 d . U
C6 C 0.8774(3) 0.3597(8) 0.3172(13) 0.0147(16) Uani 1 1 d . U
C7 C 0.9241(3) 0.4065(8) 0.2889(13) 0.0154(17) Uani 1 1 d . U
C8 C 0.9473(3) 0.4791(8) 0.4260(13) 0.0189(18) Uani 1 1 d . U
H8 H 0.979936 0.507558 0.405821 0.023 Uiso 1 1 calc R .
C9 C 0.9205(3) 0.5076(8) 0.5929(13) 0.0180(18) Uani 1 1 d . U
C10 C 0.8738(3) 0.4641(8) 0.6309(12) 0.0150(17) Uani 1 1 d . U
H10 H 0.857171 0.483548 0.750651 0.018 Uiso 1 1 calc R .
C1 C 0.8517(2) 0.3913(6) 0.491(2) 0.0122(18) Uani 1 1 d . U
C12 C 0.6396(3) 0.1762(8) 0.6231(11) 0.0198(17) Uani 1 1 d . U
H12A H 0.638515 0.152050 0.483512 0.030 Uiso 1 1 calc GR .
H12B H 0.610651 0.224817 0.653510 0.030 Uiso 1 1 calc GR .
H12C H 0.639583 0.106062 0.708119 0.030 Uiso 1 1 calc GR .
C13 C 0.6864(3) 0.2475(7) 0.6609(11) 0.0113(16) Uani 1 1 d . U
C14 C 0.6922(3) 0.3095(8) 0.8404(11) 0.0119(15) Uani 1 1 d . U
C15 C 0.7319(3) 0.3859(8) 0.8773(11) 0.0124(15) Uani 1 1 d . U
C16 C 0.7332(3) 0.4611(8) 1.0600(10) 0.0158(18) Uani 1 1 d . U
H16A H 0.763068 0.509766 1.058789 0.024 Uiso 1 1 calc GR .
H16B H 0.733297 0.410472 1.177946 0.024 Uiso 1 1 calc GR .
H16C H 0.704019 0.512234 1.062773 0.024 Uiso 1 1 calc GR .
C17 C 0.6539(2) 0.2949(6) 1.008(3) 0.0185(15) Uani 1 1 d . U
H17A H 0.635422 0.220872 0.984093 0.022 Uiso 1 1 calc R .
H17B H 0.671797 0.285966 1.134992 0.022 Uiso 1 1 calc R .
C18 C 0.6170(2) 0.3954(7) 1.029(3) 0.019(2) Uani 1 1 d . U
C19 C 0.6076(3) 0.4806(8) 0.8900(12) 0.0169(18) Uani 1 1 d . U
H19 H 0.624711 0.478325 0.767053 0.020 Uiso 1 1 calc R .
C20 C 0.5737(3) 0.5701(8) 0.9232(13) 0.0186(19) Uani 1 1 d . U
H20 H 0.567592 0.626629 0.821980 0.022 Uiso 1 1 calc R .
C21 C 0.5485(3) 0.5784(8) 1.1035(14) 0.0171(18) Uani 1 1 d . U
C22 C 0.5574(3) 0.4919(8) 1.2478(13) 0.0186(18) Uani 1 1 d . U
H22 H 0.540342 0.494846 1.370984 0.022 Uiso 1 1 calc R .
C23 C 0.5909(3) 0.4019(8) 1.2111(13) 0.0167(17) Uani 1 1 d . U
H23 H 0.596534 0.343626 1.309983 0.020 Uiso 1 1 calc R .
C24 C 0.5149(3) 0.6803(9) 1.1382(14) 0.0238(18) Uani 1 1 d . U
H24 H 0.508708 0.730788 1.028511 0.029 Uiso 1 1 calc R .
C25 C 0.4932(3) 0.7066(8) 1.3057(16) 0.026(2) Uani 1 1 d . U
H25A H 0.498320 0.658632 1.419545 0.031 Uiso 1 1 calc R .
H25B H 0.472297 0.773736 1.313653 0.031 Uiso 1 1 calc R .

loop_
_atom_site_aniso_label
_atom_site_aniso_U_11
_atom_site_aniso_U_22
_atom_site_aniso_U_33
_atom_site_aniso_U_23
_atom_site_aniso_U_13
_atom_site_aniso_U_12
Pt1 0.00950(10) 0.01113(11) 0.01197(10) -0.0039(3) 0.0023(3) 0.00060(13)
F1 0.018(2) 0.036(4) 0.029(3) -0.007(3) 0.012(2) -0.004(3)
F2 0.019(3) 0.028(3) 0.033(3) -0.011(2) -0.003(2) -0.006(2)
O2 0.0131(19) 0.017(2) 0.013(3) 0.001(5) 0.001(4) -0.001(2)
O1 0.012(3) 0.014(3) 0.015(3) -0.002(2) 0.000(2) 0.001(2)
N1 0.010(3) 0.010(4) 0.013(3) 0.001(3) 0.003(2) 0.003(3)
C0aa 0.014(4) 0.010(4) 0.017(4) 0.007(3) 0.001(3) 0.001(3)
C2 0.018(3) 0.018(4) 0.009(6) -0.001(3) -0.001(3) 0.001(3)
C3 0.022(4) 0.019(5) 0.017(4) 0.000(3) 0.003(3) 0.011(3)
C4 0.015(3) 0.020(4) 0.019(3) 0.002(6) 0.004(6) 0.005(3)
C5 0.007(3) 0.014(4) 0.012(3) 0.005(3) -0.001(3) 0.004(3)
C6 0.012(3) 0.012(4) 0.020(4) 0.005(3) 0.001(3) -0.001(3)
C7 0.009(3) 0.012(4) 0.025(4) 0.001(3) 0.003(3) 0.001(3)
C8 0.012(4) 0.017(5) 0.028(4) 0.001(3) 0.000(3) -0.003(4)
C9 0.013(4) 0.015(5) 0.025(4) -0.002(3) -0.004(3) -0.004(4)
C10 0.011(3) 0.014(4) 0.019(4) -0.003(3) 0.000(3) 0.001(3)
C1 0.010(3) 0.012(3) 0.015(5) 0.001(4) -0.005(4) 0.002(2)
C12 0.020(4) 0.019(4) 0.020(4) 0.000(4) 0.002(3) -0.004(4)
C13 0.011(4) 0.010(4) 0.014(4) 0.001(3) 0.002(3) 0.002(3)
C14 0.015(3) 0.009(4) 0.011(3) 0.005(3) 0.002(3) 0.002(3)
C15 0.016(3) 0.012(4) 0.010(4) 0.003(3) -0.003(3) 0.007(3)
C16 0.015(3) 0.022(5) 0.010(4) -0.002(3) 0.002(3) 0.002(4)
C17 0.022(3) 0.016(4) 0.017(3) 0.003(7) 0.009(6) 0.002(3)
C18 0.011(3) 0.017(4) 0.028(6) 0.002(5) 0.000(4) -0.002(3)
C19 0.012(4) 0.020(5) 0.018(4) 0.005(3) 0.006(3) 0.000(3)
C20 0.012(4) 0.015(5) 0.029(4) 0.001(3) 0.002(3) 0.002(4)
C21 0.004(4) 0.017(5) 0.030(4) -0.006(3) 0.004(3) 0.002(3)
C22 0.016(4) 0.018(5) 0.022(4) -0.002(3) 0.001(3) 0.002(3)
C23 0.013(4) 0.014(4) 0.024(4) 0.004(3) 0.002(3) 0.000(3)
C24 0.012(4) 0.019(5) 0.041(5) -0.002(4) -0.001(3) -0.001(4)
C25 0.022(5) 0.012(5) 0.045(6) -0.010(4) -0.001(4) 0.001(4)

loop_
_atom_type_symbol
_atom_type_description
_atom_type_scat_dispersion_real
_atom_type_scat_dispersion_imag
_atom_type_scat_source
C C 0.0033 0.0016 'International Tables Vol C Tables 4.2.6.8 and 6.1.1.4'
H H 0.0000 0.0000 'International Tables Vol C Tables 4.2.6.8 and 6.1.1.4'
N N 0.0061 0.0033 'International Tables Vol C Tables 4.2.6.8 and 6.1.1.4'
O O 0.0106 0.0060 'International Tables Vol C Tables 4.2.6.8 and 6.1.1.4'
F F 0.0171 0.0103 'International Tables Vol C Tables 4.2.6.8 and 6.1.1.4'
Pt Pt -1.7033 8.3905 'International Tables Vol C Tables 4.2.6.8 and 6.1.1.4'

loop_
_geom_angle_atom_site_label_1
_geom_angle_atom_site_label_2
_geom_angle_atom_site_label_3
_geom_angle
O1 Pt1 O2 89.9(4)
N1 Pt1 O2 95.1(4)
N1 Pt1 O1 175.0(2)
C1 Pt1 O2 176.2(6)
C1 Pt1 O1 93.7(4)
C1 Pt1 N1 81.3(4)
C13 O2 Pt1 125.6(8)
C15 O1 Pt1 125.8(5)
C0aa N1 Pt1 123.8(5)
C0aa N1 C5 119.3(7)
C5 N1 Pt1 116.9(5)
N1 C0aa H1 118.6
N1 C0aa C2 122.8(7)
C2 C0aa H1 118.6
C0aa C2 H2 120.8
C3 C2 C0aa 118.4(8)
C3 C2 H2 120.8
C2 C3 H3 120.8
C2 C3 C4 118.4(10)
C4 C3 H3 120.8
C3 C4 H4 119.3
C5 C4 C3 121.5(8)
C5 C4 H4 119.3
N1 C5 C6 111.5(7)
C4 C5 N1 119.7(7)
C4 C5 C6 128.7(7)
C7 C6 C5 126.3(8)
C7 C6 C1 118.0(8)
C1 C6 C5 115.7(7)
F1 C7 C6 119.7(8)
F1 C7 C8 116.9(7)
C6 C7 C8 123.3(8)
C7 C8 H8 121.8
C9 C8 C7 116.3(7)
C9 C8 H8 121.8
F2 C9 C8 118.2(7)
F2 C9 C10 118.4(8)
C8 C9 C10 123.4(8)
C9 C10 H10 120.6
C9 C10 C1 118.8(8)
C1 C10 H10 120.6
C6 C1 Pt1 114.4(7)
C10 C1 Pt1 125.5(9)
C10 C1 C6 120.1(7)
H12A C12 H12B 109.5
H12A C12 H12C 109.5
H12B C12 H12C 109.5
C13 C12 H12A 109.5
C13 C12 H12B 109.5
C13 C12 H12C 109.5
O2 C13 C12 113.0(7)
O2 C13 C14 126.9(8)
C14 C13 C12 120.0(7)
C13 C14 C17 119.9(8)
C15 C14 C13 123.1(7)
C15 C14 C17 116.9(8)
O1 C15 C14 127.6(7)
O1 C15 C16 111.4(7)
C14 C15 C16 121.0(7)
C15 C16 H16A 109.5
C15 C16 H16B 109.5
C15 C16 H16C 109.5
H16A C16 H16B 109.5
H16A C16 H16C 109.5
H16B C16 H16C 109.5
C14 C17 H17A 108.4
C14 C17 H17B 108.4
H17A C17 H17B 107.5
C18 C17 C14 115.5(10)
C18 C17 H17A 108.4
C18 C17 H17B 108.4
C19 C18 C17 126.0(13)
C19 C18 C23 117.5(8)
C23 C18 C17 116.6(12)
C18 C19 H19 119.0
C18 C19 C20 122.1(9)
C20 C19 H19 119.0
C19 C20 H20 119.6
C19 C20 C21 120.9(9)
C21 C20 H20 119.6
C20 C21 C22 118.2(8)
C20 C21 C24 119.2(9)
C22 C21 C24 122.6(8)
C21 C22 H22 119.9
C23 C22 C21 120.2(8)
C23 C22 H22 119.9
C18 C23 H23 119.4
C22 C23 C18 121.2(8)
C22 C23 H23 119.4
C21 C24 H24 117.0
C25 C24 C21 126.0(9)
C25 C24 H24 117.0
C24 C25 H25A 120.0
C24 C25 H25B 120.0
H25A C25 H25B 120.0

loop_
_geom_bond_atom_site_label_1
_geom_bond_atom_site_label_2
_geom_bond_distance
Pt1 O2 2.068(4)
Pt1 O1 1.988(5)
Pt1 N1 1.986(6)
Pt1 C1 1.968(7)
F1 C7 1.365(9)
F2 C9 1.344(9)
O2 C13 1.258(13)
O1 C15 1.298(9)
N1 C0aa 1.351(10)
N1 C5 1.385(9)
C0aa H1 0.9500
C0aa C2 1.382(12)
C2 H2 0.9500
C2 C3 1.377(11)
C3 H3 0.9500
C3 C4 1.420(14)
C4 H4 0.9500
C4 C5 1.343(19)
C5 C6 1.458(11)
C6 C7 1.386(10)
C6 C1 1.405(15)
C7 C8 1.388(12)
C8 H8 0.9500
C8 C9 1.377(11)
C9 C10 1.382(11)
C10 H10 0.9500
C10 C1 1.391(13)
C12 H12A 0.9800
C12 H12B 0.9800
C12 H12C 0.9800
C12 C13 1.525(11)
C13 C14 1.408(11)
C14 C15 1.402(12)
C14 C17 1.540(16)
C15 C16 1.497(10)
C16 H16A 0.9800
C16 H16B 0.9800
C16 H16C 0.9800
C17 H17A 0.9900
C17 H17B 0.9900
C17 C18 1.523(9)
C18 C19 1.368(15)
C18 C23 1.419(16)
C19 H19 0.9500
C19 C20 1.386(11)
C20 H20 0.9500
C20 C21 1.396(11)
C21 C22 1.401(12)
C21 C24 1.488(12)
C22 H22 0.9500
C22 C23 1.389(11)
C23 H23 0.9500
C24 H24 0.9500
C24 C25 1.307(13)
C25 H25A 0.9500
C25 H25B 0.9500

loop_
_geom_torsion_atom_site_label_1
_geom_torsion_atom_site_label_2
_geom_torsion_atom_site_label_3
_geom_torsion_atom_site_label_4
_geom_torsion
Pt1 O2 C13 C12 -176.8(5)
Pt1 O2 C13 C14 3.5(12)
Pt1 O1 C15 C14 -3.4(12)
Pt1 O1 C15 C16 177.8(5)
Pt1 N1 C0aa C2 178.7(6)
Pt1 N1 C5 C4 -179.1(7)
Pt1 N1 C5 C6 4.4(8)
F1 C7 C8 C9 179.9(7)
F2 C9 C10 C1 178.6(8)
O2 C13 C14 C15 6.1(13)
O2 C13 C14 C17 -173.9(8)
N1 C0aa C2 C3 -0.8(13)
N1 C5 C6 C7 177.3(8)
N1 C5 C6 C1 -2.4(10)
C0aa N1 C5 C4 0.0(12)
C0aa N1 C5 C6 -176.5(7)
C0aa C2 C3 C4 2.3(13)
C2 C3 C4 C5 -2.7(15)
C3 C4 C5 N1 1.6(15)
C3 C4 C5 C6 177.4(8)
C4 C5 C6 C7 1.2(15)
C4 C5 C6 C1 -178.5(10)
C5 N1 C0aa C2 -0.4(12)
C5 C6 C7 F1 0.2(13)
C5 C6 C7 C8 -177.3(8)
C5 C6 C1 Pt1 -0.7(10)
C5 C6 C1 C10 177.6(8)
C6 C7 C8 C9 -2.5(13)
C7 C6 C1 Pt1 179.7(6)
C7 C6 C1 C10 -2.1(13)
C7 C8 C9 F2 -178.5(8)
C7 C8 C9 C10 2.7(13)
C8 C9 C10 C1 -2.6(13)
C9 C10 C1 Pt1 -179.7(6)
C9 C10 C1 C6 2.2(13)
C1 C6 C7 F1 179.8(8)
C1 C6 C7 C8 2.3(13)
C12 C13 C14 C15 -173.6(8)
C12 C13 C14 C17 6.5(12)
C13 C14 C15 O1 -6.3(13)
C13 C14 C15 C16 172.4(7)
C13 C14 C17 C18 -102.3(11)
C14 C17 C18 C19 16.1(16)
C14 C17 C18 C23 -162.6(9)
C15 C14 C17 C18 77.8(13)
C17 C14 C15 O1 173.6(8)
C17 C14 C15 C16 -7.7(11)
C17 C18 C19 C20 -179.0(9)
C17 C18 C23 C22 178.3(8)
C18 C19 C20 C21 1.5(14)
C19 C18 C23 C22 -0.5(13)
C19 C20 C21 C22 -1.7(13)
C19 C20 C21 C24 176.1(8)
C20 C21 C22 C23 0.9(13)
C20 C21 C24 C25 -172.1(9)
C21 C22 C23 C18 0.2(13)
C22 C21 C24 C25 5.6(14)
C23 C18 C19 C20 -0.3(14)
C24 C21 C22 C23 -176.8(7)
